data_7109008
loop_
_publ_author_name
'Guoxiong Hua'
'Alexandra M. Z. Slawin'
'Rebecca A. M. Randall'
'David B. Cordes'
'Luke Crawford'
'Michael Buhl'
'J. Derek Woollins'

_publ_section_title
;
 An efficient route for the synthesis of phosphorus-selenium
 macro-heterocycles
;
_journal_name_full Chem.Commun.
_journal_page_first 2619
_journal_paper_doi 10.1039/c3cc40515j
_journal_volume 49
_journal_year 2013
_chemical_absolute_configuration ad
_chemical_formula_moiety 'C22 H22 O2 P2 Se4'
_chemical_formula_sum 'C22 H22 O2 P2 Se4'
_chemical_formula_weight 696.18
_chemical_name_systematic
;
?
;
_space_group_IT_number 19
_symmetry_cell_setting orthorhombic
_symmetry_space_group_name_Hall 'P 2ac 2ab'
_symmetry_space_group_name_H-M 'P 21 21 21'
_atom_sites_solution_hydrogens geom
_atom_sites_solution_primary direct
_atom_sites_solution_secondary difmap
_audit_creation_method SHELXL-97
_audit_update_record
;
2011-03-17 # Formatted by publCIF
;
_cell_angle_alpha 90.00
_cell_angle_beta 90.00
_cell_angle_gamma 90.00
_cell_formula_units_Z 4
_cell_length_a 9.139(2)
_cell_length_b 9.953(2)
_cell_length_c 26.516(7)
_cell_measurement_reflns_used 6865
_cell_measurement_temperature 93(2)
_cell_measurement_theta_max 28.0
_cell_measurement_theta_min 2.2
_cell_volume 2411.9(10)
_computing_cell_refinement 'CrystalClear (Rigaku Corp., 2004)'
_computing_data_collection 'CrystalClear (Rigaku Corp., 2004)'
_computing_data_reduction 'CrystalClear (Rigaku Corp., 2004)'
_computing_molecular_graphics 'Bruker SHELXTL'
_computing_publication_material 'Bruker SHELXTL'
_computing_structure_refinement 'SHELXL-97 (Sheldrick, 1997)'
_computing_structure_solution 'SHELXS-97 (Sheldrick, 1990)'
_diffrn_ambient_temperature 93(2)
_diffrn_measured_fraction_theta_full 1.000
_diffrn_measured_fraction_theta_max 0.998
_diffrn_measurement_device_type CCD
_diffrn_measurement_method '\w and \f scans'
_diffrn_radiation_monochromator confocal
_diffrn_radiation_source 'rotating anode'
_diffrn_radiation_type MoK\a
_diffrn_radiation_wavelength 0.71073
_diffrn_reflns_av_R_equivalents 0.0543
_diffrn_reflns_av_sigmaI/netI 0.0324
_diffrn_reflns_limit_h_max 9
_diffrn_reflns_limit_h_min -10
_diffrn_reflns_limit_k_max 11
_diffrn_reflns_limit_k_min -11
_diffrn_reflns_limit_l_max 31
_diffrn_reflns_limit_l_min -31
_diffrn_reflns_number 24622
_diffrn_reflns_theta_full 25.00
_diffrn_reflns_theta_max 25.32
_diffrn_reflns_theta_min 2.19
_exptl_absorpt_coefficient_mu 6.234
_exptl_absorpt_correction_T_max 1.000
_exptl_absorpt_correction_T_min 0.673
_exptl_absorpt_correction_type multi-scan
_exptl_absorpt_process_details 'Jacobson, R. (1998) Private communication'
_exptl_crystal_colour Yellow
_exptl_crystal_density_diffrn 1.917
_exptl_crystal_density_method 'not measured'
_exptl_crystal_description Prism
_exptl_crystal_F_000 1344
_exptl_crystal_size_max 0.18
_exptl_crystal_size_mid 0.03
_exptl_crystal_size_min 0.03
_refine_diff_density_max 0.476
_refine_diff_density_min -0.405
_refine_diff_density_rms 0.091
_refine_ls_abs_structure_details 'Flack H D (1983), Acta Cryst. A39, 876-881'
_refine_ls_abs_structure_Flack 0.029(9)
_refine_ls_extinction_method none
_refine_ls_goodness_of_fit_ref 1.119
_refine_ls_hydrogen_treatment constr
_refine_ls_matrix_type full
_refine_ls_number_parameters 271
_refine_ls_number_reflns 4387
_refine_ls_number_restraints 0
_refine_ls_restrained_S_all 1.119
_refine_ls_R_factor_all 0.0281
_refine_ls_R_factor_gt 0.0274
_refine_ls_shift/su_max 0.000
_refine_ls_shift/su_mean 0.000
_refine_ls_structure_factor_coef Fsqd
_refine_ls_weighting_details 'calc w=1/[\s^2^(Fo^2^)+(0.0230P)^2^+3.5235P] where P=(Fo^2^+2Fc^2^)/3'
_refine_ls_weighting_scheme calc
_refine_ls_wR_factor_gt 0.0628
_refine_ls_wR_factor_ref 0.0632
_reflns_number_gt 4316
_reflns_number_total 4387
_reflns_threshold_expression >2sigma(I)
_cod_data_source_file c3cc40515j.txt
_cod_data_source_block hua43
_cod_original_sg_symbol_H-M P2(1)2(1)2(1)
_cod_database_code 7109008

loop_
_symmetry_equiv_pos_as_xyz
'x, y, z'
'-x+1/2, -y, z+1/2'
'-x, y+1/2, -z+1/2'
'x+1/2, -y+1/2, -z'

loop_
_atom_site_label
_atom_site_type_symbol
_atom_site_fract_x
_atom_site_fract_y
_atom_site_fract_z
_atom_site_U_iso_or_equiv
_atom_site_adp_type
_atom_site_occupancy
_atom_site_symmetry_multiplicity
_atom_site_calc_flag
_atom_site_refinement_flags
Se1 Se 0.04980(5) 0.01850(4) 0.029502(16) 0.02156(11) Uani 1 1 d .
Se2 Se 0.38558(4) 0.37206(5) 0.091746(15) 0.01955(10) Uani 1 1 d .
Se3 Se 0.26384(5) -0.26763(5) 0.076241(17) 0.02699(12) Uani 1 1 d .
Se4 Se 0.56046(5) 0.36975(5) 0.209405(15) 0.02189(11) Uani 1 1 d .
P1 P 0.10637(11) -0.12180(11) 0.09212(4) 0.0182(2) Uani 1 1 d .
P2 P 0.35802(12) 0.34193(11) 0.17425(4) 0.0164(2) Uani 1 1 d .
O1 O 0.1482(3) -0.0199(3) 0.13675(11) 0.0234(7) Uani 1 1 d .
O2 O 0.2851(3) 0.1966(3) 0.18222(10) 0.0177(6) Uani 1 1 d .
C1 C 0.2522(5) 0.0862(4) 0.01615(16) 0.0213(9) Uani 1 1 d .
H1A H 0.3042 0.1034 0.0483 0.026 Uiso 1 1 calc R
H1B H 0.3086 0.0195 -0.0036 0.026 Uiso 1 1 calc R
C2 C 0.2346(5) 0.2145(5) -0.01327(15) 0.0200(9) Uani 1 1 d .
C3 C 0.2523(5) 0.2106(5) -0.06579(16) 0.0254(10) Uani 1 1 d .
H3A H 0.2828 0.1302 -0.0820 0.030 Uiso 1 1 calc R
C4 C 0.2245(5) 0.3272(5) -0.09429(17) 0.0325(12) Uani 1 1 d .
H4A H 0.2391 0.3264 -0.1298 0.039 Uiso 1 1 calc R
C5 C 0.1763(5) 0.4419(5) -0.07092(19) 0.0286(11) Uani 1 1 d .
H5A H 0.1529 0.5186 -0.0906 0.034 Uiso 1 1 calc R
C6 C 0.1614(5) 0.4476(5) -0.01905(17) 0.0246(10) Uani 1 1 d .
H6A H 0.1302 0.5286 -0.0035 0.030 Uiso 1 1 calc R
C7 C 0.1918(5) 0.3350(5) 0.01051(16) 0.0221(10) Uani 1 1 d .
C8 C 0.1807(5) 0.3465(5) 0.06660(15) 0.0229(10) Uani 1 1 d .
H8A H 0.1373 0.2640 0.0811 0.027 Uiso 1 1 calc R
H8B H 0.1189 0.4242 0.0761 0.027 Uiso 1 1 calc R
C9 C 0.2652(5) -0.0399(4) 0.17249(16) 0.0207(9) Uani 1 1 d .
H9A H 0.3184 -0.1239 0.1645 0.025 Uiso 1 1 calc R
H9B H 0.2247 -0.0477 0.2070 0.025 Uiso 1 1 calc R
C10 C 0.3675(5) 0.0774(4) 0.16963(16) 0.0209(9) Uani 1 1 d .
H10A H 0.4494 0.0654 0.1936 0.025 Uiso 1 1 calc R
H10B H 0.4085 0.0854 0.1352 0.025 Uiso 1 1 calc R
C11 C -0.0724(5) -0.1837(4) 0.10994(15) 0.0199(9) Uani 1 1 d .
C12 C -0.1488(5) -0.2679(5) 0.07709(18) 0.0269(10) Uani 1 1 d .
H12A H -0.1064 -0.2936 0.0458 0.032 Uiso 1 1 calc R
C13 C -0.2862(5) -0.3138(5) 0.0901(2) 0.0329(11) Uani 1 1 d .
H13A H -0.3392 -0.3686 0.0672 0.039 Uiso 1 1 calc R
C14 C -0.3478(5) -0.2812(5) 0.13604(19) 0.0301(11) Uani 1 1 d .
H14A H -0.4408 -0.3164 0.1450 0.036 Uiso 1 1 calc R
C15 C -0.2741(5) -0.1975(5) 0.16891(17) 0.0310(11) Uani 1 1 d .
H15A H -0.3170 -0.1739 0.2003 0.037 Uiso 1 1 calc R
C16 C -0.1360(5) -0.1473(5) 0.15580(15) 0.0273(11) Uani 1 1 d .
H16A H -0.0857 -0.0887 0.1781 0.033 Uiso 1 1 calc R
C17 C 0.2114(5) 0.4456(5) 0.19670(15) 0.0188(9) Uani 1 1 d .
C18 C 0.0635(5) 0.4155(4) 0.18589(15) 0.0188(9) Uani 1 1 d .
H18A H 0.0398 0.3374 0.1670 0.023 Uiso 1 1 calc R
C19 C -0.0450(5) 0.4981(5) 0.20254(16) 0.0252(10) Uani 1 1 d .
H19A H -0.1439 0.4781 0.1944 0.030 Uiso 1 1 calc R
C20 C -0.0134(5) 0.6111(5) 0.23131(17) 0.0276(11) Uani 1 1 d .
H20A H -0.0902 0.6671 0.2433 0.033 Uiso 1 1 calc R
C21 C 0.1321(5) 0.6418(5) 0.24244(17) 0.0265(10) Uani 1 1 d .
H21A H 0.1543 0.7182 0.2625 0.032 Uiso 1 1 calc R
C22 C 0.2433(5) 0.5621(4) 0.22452(15) 0.0227(10) Uani 1 1 d .
H22A H 0.3422 0.5859 0.2310 0.027 Uiso 1 1 calc R

loop_
_atom_site_aniso_label
_atom_site_aniso_U_11
_atom_site_aniso_U_22
_atom_site_aniso_U_33
_atom_site_aniso_U_23
_atom_site_aniso_U_13
_atom_site_aniso_U_12
Se1 0.0195(2) 0.0230(2) 0.0222(2) 0.00576(18) -0.00119(18) -0.00098(19)
Se2 0.0194(2) 0.0231(2) 0.01620(19) 0.00129(17) -0.00003(16) -0.00043(19)
Se3 0.0278(3) 0.0241(3) 0.0290(2) -0.0054(2) -0.00328(19) 0.0072(2)
Se4 0.0165(2) 0.0271(3) 0.0221(2) -0.00419(19) -0.00281(17) -0.0007(2)
P1 0.0195(5) 0.0162(5) 0.0188(5) 0.0007(4) -0.0026(4) -0.0006(5)
P2 0.0163(5) 0.0176(6) 0.0153(5) -0.0020(4) -0.0001(4) -0.0012(4)
O1 0.0235(16) 0.0205(17) 0.0262(16) -0.0041(13) -0.0046(13) 0.0030(14)
O2 0.0184(15) 0.0136(16) 0.0211(14) -0.0006(12) 0.0002(12) -0.0029(13)
C1 0.017(2) 0.023(2) 0.024(2) 0.0034(18) 0.0034(17) -0.0014(18)
C2 0.016(2) 0.022(2) 0.021(2) 0.0024(18) -0.0007(17) -0.0016(19)
C3 0.025(2) 0.028(3) 0.023(2) -0.0088(19) -0.0009(18) -0.012(2)
C4 0.039(3) 0.044(3) 0.014(2) 0.005(2) -0.007(2) -0.015(2)
C5 0.027(3) 0.026(3) 0.034(3) 0.009(2) -0.013(2) -0.010(2)
C6 0.026(2) 0.021(3) 0.027(2) 0.005(2) -0.0049(19) -0.003(2)
C7 0.017(2) 0.028(3) 0.022(2) 0.0050(19) -0.0013(16) -0.0023(19)
C8 0.017(2) 0.032(3) 0.020(2) -0.0005(19) -0.0035(16) 0.0006(19)
C9 0.022(2) 0.019(2) 0.022(2) 0.0016(18) -0.0042(18) 0.003(2)
C10 0.018(2) 0.021(2) 0.024(2) -0.0008(18) -0.0021(18) -0.0003(18)
C11 0.023(2) 0.016(2) 0.021(2) 0.0042(17) -0.0010(17) 0.0016(19)
C12 0.023(2) 0.025(3) 0.033(3) -0.013(2) -0.004(2) 0.000(2)
C13 0.029(3) 0.021(3) 0.049(3) -0.008(2) -0.003(2) -0.004(2)
C14 0.020(2) 0.026(3) 0.045(3) 0.011(2) -0.001(2) -0.007(2)
C15 0.033(3) 0.039(3) 0.022(2) 0.009(2) 0.000(2) 0.002(2)
C16 0.031(2) 0.036(3) 0.015(2) 0.0051(19) -0.0063(18) -0.005(2)
C17 0.016(2) 0.020(2) 0.020(2) 0.0048(18) 0.0027(16) -0.0008(18)
C18 0.020(2) 0.022(2) 0.0142(19) -0.0019(16) 0.0005(17) -0.0036(19)
C19 0.015(2) 0.033(3) 0.028(2) 0.008(2) 0.0020(18) 0.000(2)
C20 0.033(3) 0.021(3) 0.030(2) 0.001(2) 0.006(2) 0.006(2)
C21 0.033(3) 0.016(2) 0.030(2) -0.0003(19) 0.006(2) -0.002(2)
C22 0.025(2) 0.022(2) 0.022(2) 0.0008(18) -0.0007(19) -0.004(2)

loop_
_atom_type_symbol
_atom_type_description
_atom_type_scat_dispersion_real
_atom_type_scat_dispersion_imag
_atom_type_scat_source
C C 0.0033 0.0016 'International Tables Vol C Tables 4.2.6.8 and 6.1.1.4'
H H 0.0000 0.0000 'International Tables Vol C Tables 4.2.6.8 and 6.1.1.4'
O O 0.0106 0.0060 'International Tables Vol C Tables 4.2.6.8 and 6.1.1.4'
P P 0.1023 0.0942 'International Tables Vol C Tables 4.2.6.8 and 6.1.1.4'
Se Se -0.0929 2.2259 'International Tables Vol C Tables 4.2.6.8 and 6.1.1.4'

loop_
_geom_angle_atom_site_label_1
_geom_angle_atom_site_label_2
_geom_angle_atom_site_label_3
_geom_angle
C1 Se1 P1 97.37(13)
C8 Se2 P2 101.81(13)
O1 P1 C11 103.75(18)
O1 P1 Se3 115.09(12)
C11 P1 Se3 116.02(15)
O1 P1 Se1 102.04(12)
C11 P1 Se1 101.44(14)
Se3 P1 Se1 116.43(5)
O2 P2 C17 99.46(18)
O2 P2 Se4 115.34(12)
C17 P2 Se4 115.93(15)
O2 P2 Se2 107.33(11)
C17 P2 Se2 109.50(14)
Se4 P2 Se2 108.71(5)
C9 O1 P1 125.0(3)
C10 O2 P2 119.5(2)
C2 C1 Se1 106.2(3)
C2 C1 H1A 110.5
Se1 C1 H1A 110.5
C2 C1 H1B 110.5
Se1 C1 H1B 110.5
H1A C1 H1B 108.7
C3 C2 C7 119.9(4)
C3 C2 C1 118.6(4)
C7 C2 C1 121.3(4)
C2 C3 C4 119.3(4)
C2 C3 H3A 120.3
C4 C3 H3A 120.3
C5 C4 C3 120.1(4)
C5 C4 H4A 120.0
C3 C4 H4A 120.0
C4 C5 C6 121.0(5)
C4 C5 H5A 119.5
C6 C5 H5A 119.5
C5 C6 C7 120.4(5)
C5 C6 H6A 119.8
C7 C6 H6A 119.8
C6 C7 C2 119.1(4)
C6 C7 C8 119.0(4)
C2 C7 C8 121.9(4)
C7 C8 Se2 106.1(3)
C7 C8 H8A 110.5
Se2 C8 H8A 110.5
C7 C8 H8B 110.5
Se2 C8 H8B 110.5
H8A C8 H8B 108.7
O1 C9 C10 108.8(3)
O1 C9 H9A 109.9
C10 C9 H9A 109.9
O1 C9 H9B 109.9
C10 C9 H9B 109.9
H9A C9 H9B 108.3
O2 C10 C9 107.7(3)
O2 C10 H10A 110.2
C9 C10 H10A 110.2
O2 C10 H10B 110.2
C9 C10 H10B 110.2
H10A C10 H10B 108.5
C16 C11 C12 119.4(4)
C16 C11 P1 121.0(3)
C12 C11 P1 119.6(3)
C13 C12 C11 119.8(4)
C13 C12 H12A 120.1
C11 C12 H12A 120.1
C14 C13 C12 121.0(5)
C14 C13 H13A 119.5
C12 C13 H13A 119.5
C13 C14 C15 120.0(4)
C13 C14 H14A 120.0
C15 C14 H14A 120.0
C14 C15 C16 119.9(5)
C14 C15 H15A 120.1
C16 C15 H15A 120.1
C11 C16 C15 119.9(4)
C11 C16 H16A 120.0
C15 C16 H16A 120.0
C22 C17 C18 118.7(4)
C22 C17 P2 119.6(3)
C18 C17 P2 121.7(3)
C19 C18 C17 120.2(4)
C19 C18 H18A 119.9
C17 C18 H18A 119.9
C18 C19 C20 121.0(4)
C18 C19 H19A 119.5
C20 C19 H19A 119.5
C19 C20 C21 119.4(4)
C19 C20 H20A 120.3
C21 C20 H20A 120.3
C22 C21 C20 120.4(4)
C22 C21 H21A 119.8
C20 C21 H21A 119.8
C21 C22 C17 120.3(4)
C21 C22 H22A 119.9
C17 C22 H22A 119.9

loop_
_geom_bond_atom_site_label_1
_geom_bond_atom_site_label_2
_geom_bond_distance
Se1 C1 2.000(4)
Se1 P1 2.2303(12)
Se2 C8 2.003(4)
Se2 P2 2.2225(12)
Se3 P1 2.0869(13)
Se4 P2 2.0900(12)
P1 O1 1.604(3)
P1 C11 1.809(4)
P2 O2 1.607(3)
P2 C17 1.793(4)
O1 C9 1.443(5)
O2 C10 1.444(5)
C1 C2 1.505(6)
C1 H1A 0.9900
C1 H1B 0.9900
C2 C3 1.403(6)
C2 C7 1.411(6)
C3 C4 1.408(7)
C3 H3A 0.9500
C4 C5 1.372(7)
C4 H4A 0.9500
C5 C6 1.383(7)
C5 H5A 0.9500
C6 C7 1.395(6)
C6 H6A 0.9500
C7 C8 1.495(6)
C8 H8A 0.9900
C8 H8B 0.9900
C9 C10 1.498(6)
C9 H9A 0.9900
C9 H9B 0.9900
C10 H10A 0.9900
C10 H10B 0.9900
C11 C16 1.395(6)
C11 C12 1.396(6)
C12 C13 1.380(7)
C12 H12A 0.9500
C13 C14 1.379(7)
C13 H13A 0.9500
C14 C15 1.381(7)
C14 H14A 0.9500
C15 C16 1.401(7)
C15 H15A 0.9500
C16 H16A 0.9500
C17 C22 1.405(6)
C17 C18 1.414(6)
C18 C19 1.362(6)
C18 H18A 0.9500
C19 C20 1.390(7)
C19 H19A 0.9500
C20 C21 1.396(7)
C20 H20A 0.9500
C21 C22 1.374(6)
C21 H21A 0.9500
C22 H22A 0.9500

loop_
_geom_torsion_atom_site_label_1
_geom_torsion_atom_site_label_2
_geom_torsion_atom_site_label_3
_geom_torsion_atom_site_label_4
_geom_torsion
C1 Se1 P1 O1 70.15(18)
C1 Se1 P1 C11 177.1(2)
C1 Se1 P1 Se3 -56.02(14)
C8 Se2 P2 O2 56.25(19)
C8 Se2 P2 C17 -50.8(2)
C8 Se2 P2 Se4 -178.36(15)
C11 P1 O1 C9 113.3(3)
Se3 P1 O1 C9 -14.5(4)
Se1 P1 O1 C9 -141.6(3)
C17 P2 O2 C10 -178.9(3)
Se4 P2 O2 C10 -54.2(3)
Se2 P2 O2 C10 67.1(3)
P1 Se1 C1 C2 -162.1(3)
Se1 C1 C2 C3 -99.5(4)
Se1 C1 C2 C7 76.3(5)
C7 C2 C3 C4 -1.1(7)
C1 C2 C3 C4 174.8(4)
C2 C3 C4 C5 -2.0(7)
C3 C4 C5 C6 3.3(7)
C4 C5 C6 C7 -1.6(7)
C5 C6 C7 C2 -1.5(7)
C5 C6 C7 C8 177.3(4)
C3 C2 C7 C6 2.8(7)
C1 C2 C7 C6 -173.0(4)
C3 C2 C7 C8 -176.0(4)
C1 C2 C7 C8 8.2(7)
C6 C7 C8 Se2 -99.4(4)
C2 C7 C8 Se2 79.4(5)
P2 Se2 C8 C7 -168.0(3)
P1 O1 C9 C10 122.7(3)
P2 O2 C10 C9 -170.6(3)
O1 C9 C10 O2 60.4(4)
O1 P1 C11 C16 -4.4(4)
Se3 P1 C11 C16 122.8(3)
Se1 P1 C11 C16 -110.0(4)
O1 P1 C11 C12 174.8(4)
Se3 P1 C11 C12 -57.9(4)
Se1 P1 C11 C12 69.2(4)
C16 C11 C12 C13 0.3(7)
P1 C11 C12 C13 -179.0(4)
C11 C12 C13 C14 -2.1(7)
C12 C13 C14 C15 2.4(8)
C13 C14 C15 C16 -0.9(7)
C12 C11 C16 C15 1.3(7)
P1 C11 C16 C15 -179.5(4)
C14 C15 C16 C11 -0.9(7)
O2 P2 C17 C22 142.4(3)
Se4 P2 C17 C22 18.1(4)
Se2 P2 C17 C22 -105.3(3)
O2 P2 C17 C18 -39.5(4)
Se4 P2 C17 C18 -163.8(3)
Se2 P2 C17 C18 72.8(4)
C22 C17 C18 C19 -0.4(6)
P2 C17 C18 C19 -178.5(3)
C17 C18 C19 C20 -1.5(6)
C18 C19 C20 C21 1.3(7)
C19 C20 C21 C22 1.0(7)
C20 C21 C22 C17 -2.9(7)
C18 C17 C22 C21 2.6(6)
P2 C17 C22 C21 -179.3(3)
